data_7057669
loop_
_publ_author_name
'Roy, Ankana'
'Das, Partha Jyoti'
'Diskin-Posner, Yael'
'Firer, Michael'
'Grynszpan, Flavio'
'Montag, Michael'

_publ_section_title
;
 Quenching of syn-bimane fluorescence by Na+ complexation
;
_journal_issue 19
_journal_name_full 'New Journal of Chemistry'
_journal_page_first 15541
_journal_paper_doi 10.1039/C8NJ01945B
_journal_volume 42
_journal_year 2018
_chemical_formula_moiety 'C20 H24 N4 Na O4, C24 H20 B'
_chemical_formula_sum 'C44 H44 B N4 Na O4'
_chemical_formula_weight 726.63
_space_group_crystal_system monoclinic
_space_group_IT_number 15
_space_group_name_Hall '-C 2yc'
_space_group_name_H-M_alt 'C 1 2/c 1'
_symmetry_space_group_name_Hall '-C 2yc'
_symmetry_space_group_name_H-M 'C 1 2/c 1'
_atom_sites_solution_hydrogens geom
_audit_creation_method SHELXL-2014/7
_audit_update_record
;
2018-02-05 deposited with the CCDC.
2018-08-27 downloaded from the CCDC.
;
_cell_angle_alpha 90
_cell_angle_beta 110.4060(10)
_cell_angle_gamma 90
_cell_formula_units_Z 4
_cell_length_a 17.48020(10)
_cell_length_b 11.88610(10)
_cell_length_c 19.0909(2)
_cell_measurement_reflns_used 11185
_cell_measurement_temperature 100(2)
_cell_measurement_theta_max 79.5630
_cell_measurement_theta_min 4.6200
_cell_volume 3717.62(6)
_computing_cell_refinement 'CrysAlisPro 1.171.39.4c (Rigaku OD, 2015)'
_computing_data_collection 'CrysAlisPro 1.171.39.4c (Rigaku OD, 2015)'
_computing_data_reduction 'CrysAlisPro 1.171.39.4c (Rigaku OD, 2015)'
_computing_structure_refinement 'SHELXL-2014/7 (Sheldrick, 2014)'
_computing_structure_solution 'ShelXT (Sheldrick, 2015)'
_diffrn_ambient_temperature 100(2)
_diffrn_measured_fraction_theta_full 1.000
_diffrn_measured_fraction_theta_max 1.000
_diffrn_measurement_device_type 'XtaLAB Pro: Kappa dual offset/far'
_diffrn_measurement_method '\w scans'
_diffrn_radiation_type CuK\a
_diffrn_radiation_wavelength 1.54184
_diffrn_reflns_av_R_equivalents 0.0343
_diffrn_reflns_av_unetI/netI 0.0256
_diffrn_reflns_Laue_measured_fraction_full 1.000
_diffrn_reflns_Laue_measured_fraction_max 1.000
_diffrn_reflns_limit_h_max 16
_diffrn_reflns_limit_h_min -21
_diffrn_reflns_limit_k_max 12
_diffrn_reflns_limit_k_min -14
_diffrn_reflns_limit_l_max 23
_diffrn_reflns_limit_l_min -23
_diffrn_reflns_number 15105
_diffrn_reflns_point_group_measured_fraction_full 1.000
_diffrn_reflns_point_group_measured_fraction_max 1.000
_diffrn_reflns_theta_full 67.684
_diffrn_reflns_theta_max 70.067
_diffrn_reflns_theta_min 4.596
_exptl_absorpt_coefficient_mu 0.761
_exptl_absorpt_correction_T_max 0.983
_exptl_absorpt_correction_T_min 0.962
_exptl_absorpt_correction_type analytical
_exptl_absorpt_process_details
;
CrysAlisPro 1.171.39.4c (Rigaku Oxford Diffraction, 2015)
Analytical numeric absorption correction using a multifaceted crystal
            model based on expressions derived by R.C. Clark & J.S. Reid.
(Clark, R. C. & Reid, J. S. (1995). Acta Cryst. A51, 887-897)
Empirical absorption correction using spherical harmonics,
 implemented in SCALE3 ABSPACK scaling algorithm.
;
_exptl_crystal_colour 'clear light green'
_exptl_crystal_density_diffrn 1.298
_exptl_crystal_description prism
_exptl_crystal_F_000 1536
_exptl_crystal_size_max 0.199
_exptl_crystal_size_mid 0.077
_exptl_crystal_size_min 0.069
_refine_diff_density_max 0.240
_refine_diff_density_min -0.345
_refine_diff_density_rms 0.044
_refine_ls_extinction_method none
_refine_ls_goodness_of_fit_ref 1.042
_refine_ls_hydrogen_treatment constr
_refine_ls_matrix_type full
_refine_ls_number_parameters 249
_refine_ls_number_reflns 3532
_refine_ls_number_restraints 0
_refine_ls_restrained_S_all 1.042
_refine_ls_R_factor_all 0.0387
_refine_ls_R_factor_gt 0.0370
_refine_ls_shift/su_max 0.001
_refine_ls_shift/su_mean 0.000
_refine_ls_structure_factor_coef Fsqd
_refine_ls_weighting_details 'w=1/[\s^2^(Fo^2^)+(0.0514P)^2^+2.9615P] where P=(Fo^2^+2Fc^2^)/3'
_refine_ls_weighting_scheme calc
_refine_ls_wR_factor_gt 0.0981
_refine_ls_wR_factor_ref 0.0993
_reflns_Friedel_coverage 0.000
_reflns_number_gt 3333
_reflns_number_total 3532
_reflns_threshold_expression 'I > 2\s(I)'
_cod_data_source_file c8nj01945b2.cif
_cod_data_source_block Miki5
_cod_depositor_comments 'Adding full bibliography for 7057668--7057672.cif.'
_cod_database_code 7057669
_shelx_shelxl_version_number 2014/7
_shelx_space_group_comment
;
The symmetry employed for this shelxl refinement is uniquely defined
by the following loop, which should always be used as a source of
symmetry information in preference to the above space-group names.
They are only intended as comments.
;
_shelx_estimated_absorpt_t_min 0.863
_shelx_estimated_absorpt_t_max 0.949

loop_
_space_group_symop_operation_xyz
'x, y, z'
'-x, y, -z+1/2'
'x+1/2, y+1/2, z'
'-x+1/2, y+1/2, -z+1/2'
'-x, -y, -z'
'x, -y, z-1/2'
'-x+1/2, -y+1/2, -z'
'x+1/2, -y+1/2, z-1/2'

loop_
_atom_site_label
_atom_site_type_symbol
_atom_site_fract_x
_atom_site_fract_y
_atom_site_fract_z
_atom_site_U_iso_or_equiv
_atom_site_adp_type
_atom_site_occupancy
_atom_site_site_symmetry_order
_atom_site_calc_flag
_atom_site_refinement_flags_posn
_atom_site_refinement_flags_adp
_atom_site_refinement_flags_occupancy
Na1 Na 0.5000 0.91330(8) 0.7500 0.0328(2) Uani 1 2 d S T P
O1 O 0.55977(5) 0.86118(8) 0.66561(5) 0.0225(2) Uani 1 1 d . . .
O2 O 0.40616(5) 1.01340(8) 0.65432(5) 0.0237(2) Uani 1 1 d . . .
N1 N 0.45322(6) 0.93418(8) 0.56601(5) 0.0169(2) Uani 1 1 d . . .
N2 N 0.42284(6) 0.91859(8) 0.49010(5) 0.0173(2) Uani 1 1 d . . .
C1 C 0.52166(7) 0.86464(10) 0.59818(6) 0.0171(2) Uani 1 1 d . . .
C2 C 0.53323(7) 0.80857(10) 0.53543(7) 0.0182(3) Uani 1 1 d . . .
C3 C 0.47199(7) 0.84007(10) 0.47190(7) 0.0178(2) Uani 1 1 d . . .
C4 C 0.34559(7) 0.96712(10) 0.46222(7) 0.0179(2) Uani 1 1 d . . .
C5 C 0.32883(7) 1.01508(10) 0.52011(7) 0.0190(3) Uani 1 1 d . . .
C6 C 0.39586(7) 0.99186(10) 0.58893(7) 0.0177(2) Uani 1 1 d . . .
C7 C 0.60130(8) 0.72750(11) 0.54447(8) 0.0256(3) Uani 1 1 d . . .
H7A H 0.6526 0.7597 0.5780 0.038 Uiso 1 1 calc R U .
H7B H 0.6059 0.7126 0.4956 0.038 Uiso 1 1 calc R U .
H7C H 0.5901 0.6570 0.5657 0.038 Uiso 1 1 calc R U .
C8 C 0.45463(8) 0.80422(11) 0.39351(7) 0.0245(3) Uani 1 1 d . . .
H8A H 0.4064 0.7555 0.3776 0.037 Uiso 1 1 calc R U .
H8B H 0.5016 0.7628 0.3899 0.037 Uiso 1 1 calc R U .
H8C H 0.4444 0.8707 0.3611 0.037 Uiso 1 1 calc R U .
C9 C 0.29701(8) 0.96510(11) 0.38105(7) 0.0244(3) Uani 1 1 d . . .
H9A H 0.3259 1.0071 0.3538 0.037 Uiso 1 1 calc R U .
H9B H 0.2436 0.9998 0.3724 0.037 Uiso 1 1 calc R U .
H9C H 0.2894 0.8870 0.3634 0.037 Uiso 1 1 calc R U .
C10 C 0.25723(8) 1.08438(11) 0.51894(8) 0.0260(3) Uani 1 1 d . . .
H10A H 0.2757 1.1601 0.5375 0.039 Uiso 1 1 calc R U .
H10B H 0.2306 1.0493 0.5509 0.039 Uiso 1 1 calc R U .
H10C H 0.2184 1.0893 0.4676 0.039 Uiso 1 1 calc R U .
C11 C 0.45502(7) 0.57294(10) 0.67545(7) 0.0215(3) Uani 1 1 d . . .
C12 C 0.40810(8) 0.66726(11) 0.67951(8) 0.0258(3) Uani 1 1 d . . .
H12 H 0.4104 0.6934 0.7272 0.031 Uiso 1 1 calc R U .
C13 C 0.35824(8) 0.72388(12) 0.61586(9) 0.0306(3) Uani 1 1 d . . .
H13 H 0.3265 0.7862 0.6208 0.037 Uiso 1 1 calc R U .
C14 C 0.35496(8) 0.68954(12) 0.54552(8) 0.0319(3) Uani 1 1 d . . .
H14 H 0.3208 0.7275 0.5021 0.038 Uiso 1 1 calc R U .
C15 C 0.40218(8) 0.59893(12) 0.53941(8) 0.0295(3) Uani 1 1 d . . .
H15 H 0.4017 0.5759 0.4916 0.035 Uiso 1 1 calc R U .
C16 C 0.45036(8) 0.54145(11) 0.60330(7) 0.0245(3) Uani 1 1 d . . .
H16 H 0.4812 0.4785 0.5977 0.029 Uiso 1 1 calc R U .
C17 C 0.42323(7) 0.42082(10) 0.75625(6) 0.0181(2) Uani 1 1 d . . .
C18 C 0.36996(7) 0.46367(11) 0.79072(7) 0.0208(3) Uani 1 1 d . . .
H18 H 0.3832 0.5332 0.8167 0.025 Uiso 1 1 calc R U .
C19 C 0.29889(8) 0.40863(11) 0.78837(7) 0.0232(3) Uani 1 1 d . . .
H19 H 0.2650 0.4406 0.8127 0.028 Uiso 1 1 calc R U .
C20 C 0.27719(7) 0.30688(11) 0.75057(7) 0.0236(3) Uani 1 1 d . . .
H20 H 0.2286 0.2691 0.7486 0.028 Uiso 1 1 calc R U .
C21 C 0.32809(8) 0.26164(11) 0.71581(7) 0.0230(3) Uani 1 1 d . . .
H21 H 0.3143 0.1922 0.6898 0.028 Uiso 1 1 calc R U .
C22 C 0.39925(7) 0.31780(11) 0.71902(6) 0.0204(3) Uani 1 1 d . . .
H22 H 0.4330 0.2849 0.6949 0.025 Uiso 1 1 calc R U .
B1 B 0.5000 0.49562(17) 0.7500 0.0192(4) Uani 1 2 d S T P

loop_
_atom_site_aniso_label
_atom_site_aniso_U_11
_atom_site_aniso_U_22
_atom_site_aniso_U_33
_atom_site_aniso_U_23
_atom_site_aniso_U_13
_atom_site_aniso_U_12
Na1 0.0281(4) 0.0554(5) 0.0158(3) 0.000 0.0086(3) 0.000
O1 0.0195(4) 0.0301(5) 0.0160(4) 0.0031(3) 0.0037(3) 0.0007(3)
O2 0.0260(5) 0.0266(5) 0.0206(4) -0.0049(4) 0.0107(4) 0.0000(4)
N1 0.0179(5) 0.0195(5) 0.0126(5) -0.0006(4) 0.0043(4) 0.0024(4)
N2 0.0179(5) 0.0194(5) 0.0132(5) -0.0009(4) 0.0039(4) 0.0011(4)
C1 0.0155(5) 0.0170(6) 0.0190(6) 0.0026(4) 0.0061(4) -0.0011(4)
C2 0.0174(5) 0.0159(6) 0.0219(6) -0.0006(4) 0.0077(5) -0.0014(4)
C3 0.0191(6) 0.0152(6) 0.0212(6) -0.0017(4) 0.0097(5) -0.0029(4)
C4 0.0157(5) 0.0150(5) 0.0212(6) 0.0027(4) 0.0043(4) -0.0019(4)
C5 0.0166(5) 0.0161(6) 0.0240(6) 0.0014(5) 0.0065(5) 0.0000(4)
C6 0.0188(6) 0.0149(5) 0.0210(6) -0.0016(4) 0.0089(5) -0.0014(4)
C7 0.0225(6) 0.0233(6) 0.0327(7) 0.0003(5) 0.0120(5) 0.0046(5)
C8 0.0269(6) 0.0269(7) 0.0207(6) -0.0066(5) 0.0098(5) -0.0041(5)
C9 0.0216(6) 0.0268(7) 0.0207(6) 0.0041(5) 0.0022(5) -0.0019(5)
C10 0.0197(6) 0.0225(7) 0.0362(7) 0.0011(5) 0.0101(5) 0.0036(5)
C11 0.0156(5) 0.0187(6) 0.0275(6) 0.0033(5) 0.0042(5) -0.0038(4)
C12 0.0194(6) 0.0205(6) 0.0361(7) 0.0045(5) 0.0079(5) -0.0022(5)
C13 0.0175(6) 0.0220(7) 0.0495(9) 0.0123(6) 0.0082(6) -0.0005(5)
C14 0.0182(6) 0.0303(7) 0.0398(8) 0.0189(6) 0.0007(5) -0.0043(5)
C15 0.0249(6) 0.0307(7) 0.0273(7) 0.0077(6) 0.0019(5) -0.0089(5)
C16 0.0213(6) 0.0223(6) 0.0260(6) 0.0040(5) 0.0035(5) -0.0040(5)
C17 0.0175(5) 0.0206(6) 0.0140(5) 0.0024(4) 0.0025(4) 0.0016(4)
C18 0.0214(6) 0.0207(6) 0.0182(6) 0.0004(5) 0.0042(5) 0.0023(5)
C19 0.0202(6) 0.0295(7) 0.0196(6) 0.0048(5) 0.0065(5) 0.0052(5)
C20 0.0175(6) 0.0300(7) 0.0202(6) 0.0064(5) 0.0029(5) -0.0025(5)
C21 0.0241(6) 0.0231(6) 0.0182(6) -0.0003(5) 0.0028(5) -0.0040(5)
C22 0.0213(6) 0.0228(6) 0.0163(5) -0.0001(5) 0.0056(5) 0.0002(5)
B1 0.0191(9) 0.0175(9) 0.0196(9) 0.000 0.0051(7) 0.000

loop_
_atom_type_symbol
_atom_type_description
_atom_type_scat_dispersion_real
_atom_type_scat_dispersion_imag
_atom_type_scat_source
C C 0.0181 0.0091 'International Tables Vol C Tables 4.2.6.8 and 6.1.1.4'
H H 0.0000 0.0000 'International Tables Vol C Tables 4.2.6.8 and 6.1.1.4'
B B 0.0090 0.0039 'International Tables Vol C Tables 4.2.6.8 and 6.1.1.4'
N N 0.0311 0.0180 'International Tables Vol C Tables 4.2.6.8 and 6.1.1.4'
O O 0.0492 0.0322 'International Tables Vol C Tables 4.2.6.8 and 6.1.1.4'
Na Na 0.1353 0.1239 'International Tables Vol C Tables 4.2.6.8 and 6.1.1.4'

loop_
_geom_angle_atom_site_label_1
_geom_angle_atom_site_label_2
_geom_angle_atom_site_label_3
_geom_angle
_geom_angle_site_symmetry_1
_geom_angle_site_symmetry_3
O1 Na1 O1 148.61(6) . 2_656
O1 Na1 O2 87.45(3) . .
O1 Na1 O2 108.83(3) 2_656 .
O1 Na1 O2 108.83(3) . 2_656
O1 Na1 O2 87.45(3) 2_656 2_656
O2 Na1 O2 118.11(6) . 2_656
O1 Na1 C1 19.79(3) . .
O1 Na1 C1 147.16(4) 2_656 .
O2 Na1 C1 69.06(3) . .
O2 Na1 C1 123.30(3) 2_656 .
O1 Na1 C1 147.16(4) . 2_656
O1 Na1 C1 19.79(3) 2_656 2_656
O2 Na1 C1 123.30(3) . 2_656
O2 Na1 C1 69.06(3) 2_656 2_656
C1 Na1 C1 158.53(5) . 2_656
O1 Na1 C6 68.91(3) . .
O1 Na1 C6 121.45(3) 2_656 .
O2 Na1 C6 19.74(3) . .
O2 Na1 C6 129.30(4) 2_656 .
C1 Na1 C6 49.84(3) . .
C1 Na1 C6 139.14(3) 2_656 .
O1 Na1 C6 121.44(3) . 2_656
O1 Na1 C6 68.91(3) 2_656 2_656
O2 Na1 C6 129.30(4) . 2_656
O2 Na1 C6 19.74(3) 2_656 2_656
C1 Na1 C6 139.14(3) . 2_656
C1 Na1 C6 49.84(3) 2_656 2_656
C6 Na1 C6 145.17(5) . 2_656
C1 O1 Na1 121.01(8) . .
C6 O2 Na1 120.60(8) . .
N2 N1 C6 109.87(9) . .
N2 N1 C1 109.82(9) . .
C6 N1 C1 137.86(10) . .
N1 N2 C3 108.01(9) . .
N1 N2 C4 108.34(9) . .
C3 N2 C4 141.54(10) . .
O1 C1 N1 123.08(11) . .
O1 C1 C2 132.27(11) . .
N1 C1 C2 104.62(10) . .
N1 C1 Na1 86.34(7) . .
C2 C1 Na1 163.19(8) . .
C3 C2 C1 108.55(10) . .
C3 C2 C7 128.89(11) . .
C1 C2 C7 122.53(11) . .
C2 C3 N2 108.91(10) . .
C2 C3 C8 129.90(11) . .
N2 C3 C8 121.19(11) . .
C5 C4 N2 108.50(10) . .
C5 C4 C9 130.27(11) . .
N2 C4 C9 121.19(11) . .
C4 C5 C6 108.72(10) . .
C4 C5 C10 129.43(11) . .
C6 C5 C10 121.82(11) . .
O2 C6 N1 123.54(11) . .
O2 C6 C5 132.00(11) . .
N1 C6 C5 104.46(10) . .
N1 C6 Na1 85.78(6) . .
C5 C6 Na1 163.63(8) . .
C2 C7 H7A 109.5 . .
C2 C7 H7B 109.5 . .
H7A C7 H7B 109.5 . .
C2 C7 H7C 109.5 . .
H7A C7 H7C 109.5 . .
H7B C7 H7C 109.5 . .
C3 C8 H8A 109.5 . .
C3 C8 H8B 109.5 . .
H8A C8 H8B 109.5 . .
C3 C8 H8C 109.5 . .
H8A C8 H8C 109.5 . .
H8B C8 H8C 109.5 . .
C4 C9 H9A 109.5 . .
C4 C9 H9B 109.5 . .
H9A C9 H9B 109.5 . .
C4 C9 H9C 109.5 . .
H9A C9 H9C 109.5 . .
H9B C9 H9C 109.5 . .
C5 C10 H10A 109.5 . .
C5 C10 H10B 109.5 . .
H10A C10 H10B 109.5 . .
C5 C10 H10C 109.5 . .
H10A C10 H10C 109.5 . .
H10B C10 H10C 109.5 . .
C16 C11 C12 115.56(12) . .
C16 C11 B1 123.17(11) . .
C12 C11 B1 120.61(11) . .
C13 C12 C11 122.34(13) . .
C13 C12 H12 118.8 . .
C11 C12 H12 118.8 . .
C14 C13 C12 120.25(13) . .
C14 C13 H13 119.9 . .
C12 C13 H13 119.9 . .
C13 C14 C15 119.06(12) . .
C13 C14 H14 120.5 . .
C15 C14 H14 120.5 . .
C14 C15 C16 120.16(14) . .
C14 C15 H15 119.9 . .
C16 C15 H15 119.9 . .
C15 C16 C11 122.59(13) . .
C15 C16 H16 118.7 . .
C11 C16 H16 118.7 . .
C22 C17 C18 114.96(11) . .
C22 C17 B1 122.72(11) . .
C18 C17 B1 121.73(11) . .
C19 C18 C17 122.89(12) . .
C19 C18 H18 118.6 . .
C17 C18 H18 118.6 . .
C18 C19 C20 120.29(12) . .
C18 C19 H19 119.9 . .
C20 C19 H19 119.9 . .
C21 C20 C19 118.66(12) . .
C21 C20 H20 120.7 . .
C19 C20 H20 120.7 . .
C20 C21 C22 120.23(12) . .
C20 C21 H21 119.9 . .
C22 C21 H21 119.9 . .
C21 C22 C17 122.96(12) . .
C21 C22 H22 118.5 . .
C17 C22 H22 118.5 . .
C11 B1 C11 112.10(15) 2_656 .
C11 B1 C17 102.02(6) 2_656 2_656
C11 B1 C17 113.21(6) . 2_656
C11 B1 C17 113.21(6) 2_656 .
C11 B1 C17 102.02(6) . .
C17 B1 C17 114.72(14) 2_656 .

loop_
_geom_bond_atom_site_label_1
_geom_bond_atom_site_label_2
_geom_bond_distance
_geom_bond_site_symmetry_2
Na1 O1 2.2902(9) .
Na1 O1 2.2902(9) 2_656
Na1 O2 2.3138(10) .
Na1 O2 2.3138(10) 2_656
Na1 C1 3.1055(12) .
Na1 C1 3.1055(12) 2_656
Na1 C6 3.1205(12) .
Na1 C6 3.1205(12) 2_656
O1 C1 1.2266(15) .
O2 C6 1.2246(15) .
N1 N2 1.3711(13) .
N1 C6 1.4046(15) .
N1 C1 1.4069(15) .
N2 C3 1.3921(15) .
N2 C4 1.3923(15) .
C1 C2 1.4453(17) .
C2 C3 1.3608(17) .
C2 C7 1.4936(16) .
C3 C8 1.4820(16) .
C4 C5 1.3632(17) .
C4 C9 1.4850(17) .
C5 C6 1.4498(17) .
C5 C10 1.4920(17) .
C7 H7A 0.9800 .
C7 H7B 0.9800 .
C7 H7C 0.9800 .
C8 H8A 0.9800 .
C8 H8B 0.9800 .
C8 H8C 0.9800 .
C9 H9A 0.9800 .
C9 H9B 0.9800 .
C9 H9C 0.9800 .
C10 H10A 0.9800 .
C10 H10B 0.9800 .
C10 H10C 0.9800 .
C11 C16 1.4020(19) .
C11 C12 1.4070(18) .
C11 B1 1.6456(16) .
C12 C13 1.3966(19) .
C12 H12 0.9500 .
C13 C14 1.385(2) .
C13 H13 0.9500 .
C14 C15 1.386(2) .
C14 H14 0.9500 .
C15 C16 1.3955(18) .
C15 H15 0.9500 .
C16 H16 0.9500 .
C17 C22 1.4045(17) .
C17 C18 1.4095(17) .
C17 B1 1.6483(16) .
C18 C19 1.3909(18) .
C18 H18 0.9500 .
C19 C20 1.3915(19) .
C19 H19 0.9500 .
C20 C21 1.3902(19) .
C20 H20 0.9500 .
C21 C22 1.3940(17) .
C21 H21 0.9500 .
C22 H22 0.9500 .
B1 C11 1.6456(16) 2_656
B1 C17 1.6483(16) 2_656

loop_
_geom_torsion_atom_site_label_1
_geom_torsion_atom_site_label_2
_geom_torsion_atom_site_label_3
_geom_torsion_atom_site_label_4
_geom_torsion
_geom_torsion_site_symmetry_4
C6 N1 N2 C3 -166.48(9) .
C1 N1 N2 C3 -0.95(12) .
C6 N1 N2 C4 0.74(13) .
C1 N1 N2 C4 166.26(9) .
Na1 O1 C1 N1 23.18(15) .
Na1 O1 C1 C2 -158.78(11) .
N2 N1 C1 O1 -179.00(11) .
C6 N1 C1 O1 -19.5(2) .
N2 N1 C1 C2 2.51(12) .
C6 N1 C1 C2 162.00(13) .
N2 N1 C1 Na1 -164.56(8) .
C6 N1 C1 Na1 -5.07(14) .
O1 C1 C2 C3 178.52(12) .
N1 C1 C2 C3 -3.19(13) .
Na1 C1 C2 C3 126.3(2) .
O1 C1 C2 C7 0.5(2) .
N1 C1 C2 C7 178.79(11) .
Na1 C1 C2 C7 -51.8(3) .
C1 C2 C3 N2 2.72(13) .
C7 C2 C3 N2 -179.43(12) .
C1 C2 C3 C8 -178.03(12) .
C7 C2 C3 C8 -0.2(2) .
N1 N2 C3 C2 -1.14(13) .
C4 N2 C3 C2 -161.40(14) .
N1 N2 C3 C8 179.53(10) .
C4 N2 C3 C8 19.3(2) .
N1 N2 C4 C5 1.50(13) .
C3 N2 C4 C5 161.73(14) .
N1 N2 C4 C9 179.33(10) .
C3 N2 C4 C9 -20.4(2) .
N2 C4 C5 C6 -3.08(13) .
C9 C4 C5 C6 179.36(12) .
N2 C4 C5 C10 174.98(12) .
C9 C4 C5 C10 -2.6(2) .
Na1 O2 C6 N1 -20.31(16) .
Na1 O2 C6 C5 159.52(11) .
N2 N1 C6 O2 177.36(11) .
C1 N1 C6 O2 17.9(2) .
N2 N1 C6 C5 -2.50(12) .
C1 N1 C6 C5 -161.99(13) .
N2 N1 C6 Na1 164.53(8) .
C1 N1 C6 Na1 5.04(14) .
C4 C5 C6 O2 -176.43(13) .
C10 C5 C6 O2 5.3(2) .
C4 C5 C6 N1 3.42(13) .
C10 C5 C6 N1 -174.82(11) .
C4 C5 C6 Na1 -124.0(3) .
C10 C5 C6 Na1 57.7(3) .
C16 C11 C12 C13 1.84(18) .
B1 C11 C12 C13 -169.18(11) .
C11 C12 C13 C14 -1.50(19) .
C12 C13 C14 C15 -0.42(19) .
C13 C14 C15 C16 1.86(19) .
C14 C15 C16 C11 -1.48(19) .
C12 C11 C16 C15 -0.36(18) .
B1 C11 C16 C15 170.40(11) .
C22 C17 C18 C19 0.03(17) .
B1 C17 C18 C19 171.47(10) .
C17 C18 C19 C20 -0.31(19) .
C18 C19 C20 C21 0.32(18) .
C19 C20 C21 C22 -0.06(18) .
C20 C21 C22 C17 -0.23(19) .
C18 C17 C22 C21 0.24(17) .
B1 C17 C22 C21 -171.11(10) .
C16 C11 B1 C11 145.55(12) 2_656
C12 C11 B1 C11 -44.14(9) 2_656
C16 C11 B1 C17 30.79(16) 2_656
C12 C11 B1 C17 -158.89(11) 2_656
C16 C11 B1 C17 -93.03(12) .
C12 C11 B1 C17 77.29(14) .
C22 C17 B1 C11 -151.55(11) 2_656
C18 C17 B1 C11 37.68(15) 2_656
C22 C17 B1 C11 87.80(14) .
C18 C17 B1 C11 -82.98(12) .
C22 C17 B1 C17 -35.00(9) 2_656
C18 C17 B1 C17 154.23(12) 2_656
